data_7048980
loop_
_publ_author_name
'Sha, Fanrui'
'Mitchell, Benjamin S.'
'Ye, Christopher Z.'
'Abelson, Chase S.'
'Reinheimer, Eric W.'
'LeMagueres, Pierre'
'Ferrara, Joseph D.'
'Takase, Michael K.'
'Johnson, Adam R.'

_publ_section_title
;
 Catalytic intramolecular hydroamination of aminoallenes using titanium
 complexes of chiral, tridentate, dianionic imine-diol ligands.
;
_journal_issue 26
_journal_name_full 'Dalton transactions (Cambridge, England : 2003)'
_journal_page_first 9603
_journal_page_last 9616
_journal_paper_doi 10.1039/c8dt05156a
_journal_volume 48
_journal_year 2019
_chemical_absolute_configuration ad
_chemical_formula_moiety 'C24 H24 F N O2'
_chemical_formula_sum 'C24 H24 F N O2'
_chemical_formula_weight 377.44
_space_group_crystal_system orthorhombic
_space_group_IT_number 19
_space_group_name_Hall 'P 2ac 2ab'
_space_group_name_H-M_alt 'P 21 21 21'
_symmetry_space_group_name_Hall 'P 2ac 2ab'
_symmetry_space_group_name_H-M 'P 21 21 21'
_atom_sites_solution_hydrogens difmap
_atom_sites_solution_primary dual
_audit_creation_date 2018-03-15
_audit_creation_method
;
Olex2 1.2-ac3
(compiled 2017.03.02 svn.r3394 for Rigaku Oxford Diffraction, GUI svn.r5318)
;
_audit_update_record
;
2018-08-28 deposited with the CCDC.
2019-02-12 downloaded from the CCDC.
;
_cell_angle_alpha 90
_cell_angle_beta 90
_cell_angle_gamma 90
_cell_formula_units_Z 4
_cell_length_a 6.12710(10)
_cell_length_b 16.0917(3)
_cell_length_c 19.7246(4)
_cell_measurement_reflns_used 10789
_cell_measurement_temperature 99.98(10)
_cell_measurement_theta_max 75.9570
_cell_measurement_theta_min 3.5120
_cell_volume 1944.76(6)
_computing_cell_refinement 'CrysAlisPro 1.171.40.4a (Rigaku OD, 2018)'
_computing_data_collection 'CrysAlisPro 1.171.40.4a (Rigaku OD, 2018)'
_computing_data_reduction 'CrysAlisPro 1.171.40.4a (Rigaku OD, 2018)'
_computing_molecular_graphics 'Olex2 (Dolomanov et al., 2009)'
_computing_publication_material 'Olex2 (Dolomanov et al., 2009)'
_computing_structure_refinement 'ShelXL (Sheldrick, 2015)'
_computing_structure_solution 'ShelXT (Sheldrick, 2015)'
_diffrn_ambient_environment N~2~
_diffrn_ambient_temperature 99.98(10)
_diffrn_detector HyPix-6000HE
_diffrn_detector_type HyPix
_diffrn_measured_fraction_theta_full 0.998
_diffrn_measured_fraction_theta_max 0.998
_diffrn_measurement_details
;
List of Runs (angles in degrees, time in seconds):

  # Type    Start    End  Width  t~exp~   \w     \q     \k     \f   Frames
#--------------------------------------------------------------------------
  1  \w     33.00 120.00   0.50    0.57    --   47.45  57.00 -90.00  174
  2  \w     95.00 178.00   0.50    2.28    --  107.75  19.00 -30.00  166
  3  \w     85.00 120.00   0.50    0.57    --   47.45  77.00 120.00   70
  4  \w     33.00 120.00   0.50    0.57    --   47.45  57.00 120.00  174
  5  \w     35.00  82.00   0.50    2.28    --  107.75 -57.00   0.00   94
  6  \w     35.00 117.00   0.50    2.28    --  107.75-125.00   0.00  164
  7  \w     35.00  62.00   0.50    2.28    --  107.75 -37.00 120.00   54
  8  \w     35.00  62.00   0.50    2.28    --  107.75 -37.00 150.00   54
  9  \w     35.00 121.00   0.50    0.57    --   47.45  37.00-120.00  172
 10  \w     35.00  62.00   0.50    2.28    --  107.75 -37.00-180.00   54
 11  \w    -62.00  25.00   0.50    0.57    --  -47.45  57.00 -90.00  174
 12  \w    -82.00 -33.00   0.50    2.28    -- -106.00  37.00  60.00   98
 13  \w    -62.00  25.00   0.50    0.57    --  -47.45  57.00 150.00  174
 14  \w   -117.00 -33.00   0.50    2.28    -- -106.00 125.00  90.00  168
 15  \w   -129.00 -33.00   0.50    2.28    -- -106.00  77.00 120.00  192
 16  \w   -120.00 -32.00   0.50    0.57    --  -47.45 -57.00   0.00  176
 17  \w   -177.00 -85.00   0.50    2.28    -- -106.00 -77.00 -60.00  184
 18  \w   -177.00-146.00   0.50    2.28    -- -106.00 -19.00  30.00   62
 19  \w   -177.00 -93.00   0.50    2.28    -- -106.00 -19.00  90.00  168
 20  \w   -177.00 -93.00   0.50    2.28    -- -106.00 -19.00-180.00  168
;
_diffrn_measurement_device 'four-circle diffractometer'
_diffrn_measurement_device_type 'XtaLAB Synergy, Single source at home/near, HyPix'
_diffrn_measurement_method '\w scans'
_diffrn_orient_matrix_type 'CrysAlisPro convention (1999,Acta A55,543-557)'
_diffrn_orient_matrix_UB_11 0.0308820000
_diffrn_orient_matrix_UB_12 0.0949912000
_diffrn_orient_matrix_UB_13 -0.0009906000
_diffrn_orient_matrix_UB_21 0.0098960000
_diffrn_orient_matrix_UB_22 0.0006908000
_diffrn_orient_matrix_UB_23 0.0780370000
_diffrn_orient_matrix_UB_31 0.2492843000
_diffrn_orient_matrix_UB_32 -0.0120644000
_diffrn_orient_matrix_UB_33 -0.0030504000
_diffrn_radiation_monochromator mirror
_diffrn_radiation_probe x-ray
_diffrn_radiation_type CuK\a
_diffrn_radiation_wavelength 1.54184
_diffrn_reflns_av_R_equivalents 0.0478
_diffrn_reflns_av_unetI/netI 0.0318
_diffrn_reflns_Laue_measured_fraction_full 0.998
_diffrn_reflns_Laue_measured_fraction_max 0.998
_diffrn_reflns_limit_h_max 7
_diffrn_reflns_limit_h_min -5
_diffrn_reflns_limit_k_max 19
_diffrn_reflns_limit_k_min -19
_diffrn_reflns_limit_l_max 23
_diffrn_reflns_limit_l_min -23
_diffrn_reflns_number 17736
_diffrn_reflns_point_group_measured_fraction_full 0.999
_diffrn_reflns_point_group_measured_fraction_max 0.999
_diffrn_reflns_theta_full 66.600
_diffrn_reflns_theta_max 66.600
_diffrn_reflns_theta_min 5.940
_diffrn_source 'micro-focus sealed X-ray tube'
_diffrn_source_type 'PhotonJet (Cu) X-ray Source'
_diffrn_standards_decay_% 0
_diffrn_standards_interval_count 0
_diffrn_standards_interval_time 0
_diffrn_standards_number 0
_exptl_absorpt_coefficient_mu 0.710
_exptl_absorpt_correction_T_max 1.00000
_exptl_absorpt_correction_T_min 0.70926
_exptl_absorpt_correction_type multi-scan
_exptl_absorpt_process_details
;
CrysAlisPro 1.171.40.4a (Rigaku Oxford Diffraction, 2018)
Empirical absorption correction using spherical harmonics,
 implemented in SCALE3 ABSPACK scaling algorithm.
;
_exptl_crystal_colour 'yellowish orange'
_exptl_crystal_colour_primary orange
_exptl_crystal_density_diffrn 1.289
_exptl_crystal_description block
_exptl_crystal_F_000 800
_exptl_crystal_size_max 0.174
_exptl_crystal_size_mid 0.12
_exptl_crystal_size_min 0.083
_refine_diff_density_max 0.163
_refine_diff_density_min -0.113
_refine_diff_density_rms 0.028
_refine_ls_abs_structure_details
;
 Flack x determined using 1307 quotients [(I+)-(I-)]/[(I+)+(I-)]
 (Parsons, Flack and Wagner, Acta Cryst. B69 (2013) 249-259).
;
_refine_ls_abs_structure_Flack -0.07(9)
_refine_ls_extinction_coef 0.0014(3)
_refine_ls_extinction_expression Fc^*^=kFc[1+0.001xFc^2^\l^3^/sin(2\q)]^-1/4^
_refine_ls_extinction_method 'SHELXL-2016/6 (Sheldrick 2016)'
_refine_ls_goodness_of_fit_ref 1.055
_refine_ls_hydrogen_treatment refall
_refine_ls_matrix_type full
_refine_ls_number_parameters 350
_refine_ls_number_reflns 3439
_refine_ls_number_restraints 0
_refine_ls_restrained_S_all 1.055
_refine_ls_R_factor_all 0.0290
_refine_ls_R_factor_gt 0.0265
_refine_ls_shift/su_max 0.000
_refine_ls_shift/su_mean 0.000
_refine_ls_structure_factor_coef Fsqd
_refine_ls_weighting_details 'w=1/[\s^2^(Fo^2^)+(0.0312P)^2^+0.1917P] where P=(Fo^2^+2Fc^2^)/3'
_refine_ls_weighting_scheme calc
_refine_ls_wR_factor_gt 0.0641
_refine_ls_wR_factor_ref 0.0651
_reflns_Friedel_coverage 0.715
_reflns_Friedel_fraction_full 0.999
_reflns_Friedel_fraction_max 0.999
_reflns_number_gt 3251
_reflns_number_total 3439
_reflns_threshold_expression 'I > 2\s(I)'
_cod_data_source_file c8dt05156a2.cif
_cod_data_source_block er_proc
_cod_depositor_comments 'Adding full bibliography for 7048978--7048982.cif.'
_cod_database_code 7048980
_shelx_shelxl_version_number 2016/6
_chemical_oxdiff_formula 'C23 H23 F O2 N '
_shelx_space_group_comment
;
The symmetry employed for this shelxl refinement is uniquely defined
by the following loop, which should always be used as a source of
symmetry information in preference to the above space-group names.
They are only intended as comments.
;
_diffrn_oxdiff_ac3_digest_frames
;
017c0dc4ab349a5f2b287ac877a12da33b02740796f
;
_reflns_odcompleteness_completeness 100.00
_reflns_odcompleteness_iscentric 1
_reflns_odcompleteness_theta 66.97
_olex2_refinement_description
;
;
_olex2_submission_special_instructions 'No special instructions were received'
_oxdiff_exptl_absorpt_empirical_details
;
Empirical correction (ABSPACK) includes:
- Absorption correction using spherical harmonics
- Frame scaling
- Detector area scaling
;
_oxdiff_exptl_absorpt_empirical_full_max 1.931
_oxdiff_exptl_absorpt_empirical_full_min 0.461

loop_
_space_group_symop_operation_xyz
'x, y, z'
'-x+1/2, -y, z+1/2'
'-x, y+1/2, -z+1/2'
'x+1/2, -y+1/2, -z'

loop_
_atom_site_label
_atom_site_type_symbol
_atom_site_fract_x
_atom_site_fract_y
_atom_site_fract_z
_atom_site_U_iso_or_equiv
_atom_site_adp_type
_atom_site_occupancy
_atom_site_site_symmetry_order
_atom_site_calc_flag
F1 F -0.8981(2) -0.85221(8) -0.07325(6) 0.0387(3) Uani 1 1 d
O2 O -0.2226(2) -0.54134(9) -0.36510(7) 0.0237(3) Uani 1 1 d
O1 O -0.2631(2) -0.65223(9) -0.18060(7) 0.0283(3) Uani 1 1 d
N1 N -0.5428(2) -0.60199(9) -0.26747(7) 0.0195(3) Uani 1 1 d
C18 C -0.3478(3) -0.51901(12) -0.50072(10) 0.0233(4) Uani 1 1 d
C7 C -0.6855(3) -0.65063(11) -0.24256(9) 0.0196(4) Uani 1 1 d
C1 C -0.4244(3) -0.69954(11) -0.15406(9) 0.0221(4) Uani 1 1 d
C6 C -0.6321(3) -0.70317(11) -0.18422(9) 0.0201(4) Uani 1 1 d
C4 C -0.7432(3) -0.79999(11) -0.09930(10) 0.0265(4) Uani 1 1 d
C24 C -0.6178(3) -0.69871(12) -0.42321(10) 0.0243(4) Uani 1 1 d
C5 C -0.7928(3) -0.75467(11) -0.15628(10) 0.0240(4) Uani 1 1 d
C13 C -0.5052(3) -0.52245(11) -0.44947(9) 0.0198(4) Uani 1 1 d
C12 C -0.4403(3) -0.56591(11) -0.38337(9) 0.0196(4) Uani 1 1 d
C19 C -0.4345(3) -0.65977(11) -0.39589(9) 0.0206(4) Uani 1 1 d
C8 C -0.5982(3) -0.54692(11) -0.32345(9) 0.0191(4) Uani 1 1 d
C14 C -0.7110(3) -0.48922(11) -0.46265(9) 0.0219(4) Uani 1 1 d
C3 C -0.5426(4) -0.79545(12) -0.06763(10) 0.0272(4) Uani 1 1 d
C9 C -0.5890(3) -0.45484(12) -0.29886(9) 0.0217(4) Uani 1 1 d
C15 C -0.7571(3) -0.45280(11) -0.52503(10) 0.0252(4) Uani 1 1 d
C23 C -0.6199(4) -0.78418(13) -0.43401(10) 0.0302(5) Uani 1 1 d
C20 C -0.2534(4) -0.70762(13) -0.37965(9) 0.0262(4) Uani 1 1 d
C2 C -0.3828(4) -0.74555(12) -0.09537(10) 0.0264(4) Uani 1 1 d
C16 C -0.5995(4) -0.45002(12) -0.57515(10) 0.0266(4) Uani 1 1 d
C11 C -0.4240(3) -0.43911(13) -0.24201(10) 0.0261(4) Uani 1 1 d
C22 C -0.4381(4) -0.83102(12) -0.41781(10) 0.0317(5) Uani 1 1 d
C17 C -0.3940(4) -0.48325(12) -0.56291(10) 0.0274(4) Uani 1 1 d
C21 C -0.2554(4) -0.79312(13) -0.39100(10) 0.0315(5) Uani 1 1 d
C10 C -0.8140(3) -0.42690(13) -0.27484(12) 0.0292(5) Uani 1 1 d
H7 H -0.836(4) -0.6521(14) -0.2603(10) 0.020(5) Uiso 1 1 d
H2A H -0.238(4) -0.7434(13) -0.0764(10) 0.020(5) Uiso 1 1 d
H11A H -0.281(4) -0.4586(15) -0.2541(11) 0.030(6) Uiso 1 1 d
H8 H -0.749(3) -0.5586(11) -0.3383(9) 0.011(4) Uiso 1 1 d
H14 H -0.822(4) -0.4897(13) -0.4298(11) 0.023(5) Uiso 1 1 d
H11B H -0.414(4) -0.3788(15) -0.2345(12) 0.029(6) Uiso 1 1 d
H5 H -0.938(4) -0.7566(15) -0.1765(12) 0.035(6) Uiso 1 1 d
H20 H -0.125(4) -0.6830(14) -0.3615(12) 0.028(6) Uiso 1 1 d
H18 H -0.209(4) -0.5430(15) -0.4903(11) 0.025(5) Uiso 1 1 d
H10A H -0.921(4) -0.4270(15) -0.3131(13) 0.035(6) Uiso 1 1 d
H21 H -0.128(5) -0.8255(16) -0.3812(12) 0.038(7) Uiso 1 1 d
H16 H -0.627(4) -0.4243(14) -0.6189(12) 0.030(6) Uiso 1 1 d
H11C H -0.475(4) -0.4652(14) -0.2000(13) 0.028(6) Uiso 1 1 d
H10B H -0.808(4) -0.3693(16) -0.2574(12) 0.035(6) Uiso 1 1 d
H17 H -0.282(4) -0.4805(14) -0.5985(12) 0.031(6) Uiso 1 1 d
H3 H -0.522(4) -0.8273(15) -0.0277(13) 0.032(6) Uiso 1 1 d
H24 H -0.749(5) -0.6677(16) -0.4341(12) 0.040(7) Uiso 1 1 d
H10C H -0.863(4) -0.4658(17) -0.2372(13) 0.040(7) Uiso 1 1 d
H9 H -0.549(3) -0.4189(13) -0.3388(11) 0.020(5) Uiso 1 1 d
H15 H -0.900(4) -0.4305(13) -0.5328(11) 0.026(6) Uiso 1 1 d
H23 H -0.751(5) -0.8104(15) -0.4556(12) 0.036(6) Uiso 1 1 d
H22 H -0.443(4) -0.8912(16) -0.4256(13) 0.041(7) Uiso 1 1 d
H2 H -0.219(6) -0.488(2) -0.3686(17) 0.078(11) Uiso 1 1 d
H1 H -0.334(6) -0.623(2) -0.2224(17) 0.069(10) Uiso 1 1 d

loop_
_atom_site_aniso_label
_atom_site_aniso_U_11
_atom_site_aniso_U_22
_atom_site_aniso_U_33
_atom_site_aniso_U_23
_atom_site_aniso_U_13
_atom_site_aniso_U_12
F1 0.0392(7) 0.0355(6) 0.0415(7) 0.0180(6) 0.0049(6) -0.0052(6)
O2 0.0179(6) 0.0295(7) 0.0238(7) -0.0022(6) -0.0006(5) -0.0036(6)
O1 0.0242(7) 0.0342(7) 0.0264(7) 0.0036(6) -0.0046(6) -0.0040(6)
N1 0.0206(8) 0.0225(7) 0.0155(7) -0.0002(6) 0.0009(6) 0.0001(6)
C18 0.0247(10) 0.0215(9) 0.0236(10) -0.0009(7) 0.0044(8) 0.0015(8)
C7 0.0178(9) 0.0223(8) 0.0187(9) -0.0022(7) 0.0005(7) 0.0011(7)
C1 0.0245(9) 0.0222(8) 0.0197(8) -0.0040(7) 0.0005(8) 0.0018(8)
C6 0.0219(9) 0.0198(8) 0.0187(8) -0.0026(7) 0.0020(7) 0.0030(7)
C4 0.0329(11) 0.0204(8) 0.0261(9) 0.0048(8) 0.0076(9) 0.0013(9)
C24 0.0272(10) 0.0250(9) 0.0209(9) -0.0001(7) -0.0005(8) 0.0006(9)
C5 0.0244(10) 0.0223(9) 0.0254(10) -0.0001(8) 0.0019(8) 0.0014(8)
C13 0.0237(9) 0.0180(8) 0.0177(9) -0.0017(7) 0.0005(7) -0.0033(8)
C12 0.0182(9) 0.0221(9) 0.0185(8) -0.0016(7) 0.0008(7) -0.0025(7)
C19 0.0240(10) 0.0237(9) 0.0140(8) 0.0018(7) 0.0026(7) 0.0008(8)
C8 0.0172(9) 0.0223(8) 0.0176(8) 0.0015(7) 0.0002(7) -0.0013(8)
C14 0.0221(10) 0.0231(9) 0.0204(9) -0.0018(7) 0.0015(8) -0.0008(8)
C3 0.0384(12) 0.0235(9) 0.0195(9) 0.0021(8) 0.0006(8) 0.0095(9)
C9 0.0252(9) 0.0223(9) 0.0175(9) -0.0007(7) 0.0008(8) -0.0005(8)
C15 0.0280(11) 0.0217(9) 0.0258(9) -0.0004(8) -0.0055(8) 0.0001(9)
C23 0.0405(12) 0.0271(10) 0.0232(9) -0.0019(8) 0.0009(9) -0.0051(9)
C20 0.0259(10) 0.0319(10) 0.0207(9) 0.0025(8) 0.0000(8) 0.0039(9)
C2 0.0281(10) 0.0283(10) 0.0229(9) -0.0021(8) -0.0037(8) 0.0051(9)
C16 0.0400(11) 0.0219(8) 0.0179(9) 0.0011(8) -0.0004(9) 0.0000(9)
C11 0.0242(10) 0.0293(10) 0.0247(10) -0.0053(8) 0.0004(8) -0.0027(8)
C22 0.0509(14) 0.0219(9) 0.0225(10) 0.0007(8) 0.0073(10) 0.0028(9)
C17 0.0356(11) 0.0254(9) 0.0213(10) 0.0016(8) 0.0077(9) -0.0003(9)
C21 0.0380(12) 0.0295(10) 0.0271(10) 0.0049(8) 0.0047(10) 0.0122(10)
C10 0.0274(11) 0.0314(11) 0.0287(10) -0.0075(9) -0.0015(10) 0.0054(9)

loop_
_atom_type_symbol
_atom_type_description
_atom_type_scat_dispersion_real
_atom_type_scat_dispersion_imag
_atom_type_scat_source
C C 0.0181 0.0091 'International Tables Vol C Tables 4.2.6.8 and 6.1.1.4'
H H 0.0000 0.0000 'International Tables Vol C Tables 4.2.6.8 and 6.1.1.4'
F F 0.0727 0.0534 'International Tables Vol C Tables 4.2.6.8 and 6.1.1.4'
N N 0.0311 0.0180 'International Tables Vol C Tables 4.2.6.8 and 6.1.1.4'
O O 0.0492 0.0322 'International Tables Vol C Tables 4.2.6.8 and 6.1.1.4'

loop_
_geom_angle_atom_site_label_1
_geom_angle_atom_site_label_2
_geom_angle_atom_site_label_3
_geom_angle
C12 O2 H2 106(3)
C1 O1 H1 105.0(19)
C7 N1 C8 120.47(15)
C13 C18 H18 116.2(13)
C17 C18 C13 121.05(19)
C17 C18 H18 122.7(13)
N1 C7 C6 120.33(16)
N1 C7 H7 121.4(13)
C6 C7 H7 118.3(13)
O1 C1 C6 121.39(16)
O1 C1 C2 119.04(17)
C2 C1 C6 119.57(18)
C1 C6 C7 120.70(17)
C5 C6 C7 119.59(17)
C5 C6 C1 119.65(17)
F1 C4 C5 118.65(18)
F1 C4 C3 118.71(17)
C5 C4 C3 122.64(19)
C19 C24 H24 121.4(15)
C23 C24 C19 120.7(2)
C23 C24 H24 117.9(15)
C6 C5 H5 120.0(15)
C4 C5 C6 118.71(18)
C4 C5 H5 121.3(15)
C18 C13 C12 117.01(17)
C14 C13 C18 118.29(17)
C14 C13 C12 124.66(17)
O2 C12 C13 109.19(14)
O2 C12 C19 106.88(15)
O2 C12 C8 109.41(14)
C13 C12 C8 113.26(15)
C19 C12 C13 108.61(14)
C19 C12 C8 109.29(15)
C24 C19 C12 119.15(17)
C20 C19 C24 118.94(17)
C20 C19 C12 121.90(17)
N1 C8 C12 108.13(14)
N1 C8 C9 109.51(14)
N1 C8 H8 109.1(11)
C12 C8 C9 113.57(15)
C12 C8 H8 108.6(10)
C9 C8 H8 107.9(11)
C13 C14 H14 121.5(13)
C15 C14 C13 120.65(18)
C15 C14 H14 117.8(13)
C4 C3 H3 117.7(15)
C2 C3 C4 118.88(18)
C2 C3 H3 123.4(15)
C8 C9 H9 108.1(12)
C11 C9 C8 114.10(16)
C11 C9 H9 108.6(12)
C10 C9 C8 110.13(16)
C10 C9 C11 108.71(16)
C10 C9 H9 107.0(12)
C14 C15 H15 118.9(14)
C16 C15 C14 120.28(19)
C16 C15 H15 120.8(14)
C24 C23 H23 119.3(15)
C22 C23 C24 119.7(2)
C22 C23 H23 120.9(15)
C19 C20 C21 120.2(2)
C19 C20 H20 121.1(14)
C21 C20 H20 118.7(14)
C1 C2 H2A 118.0(12)
C3 C2 C1 120.51(19)
C3 C2 H2A 121.4(12)
C15 C16 C17 119.74(18)
C15 C16 H16 121.9(14)
C17 C16 H16 118.3(14)
C9 C11 H11A 111.5(13)
C9 C11 H11B 108.3(14)
C9 C11 H11C 109.8(13)
H11A C11 H11B 108(2)
H11A C11 H11C 111(2)
H11B C11 H11C 108.4(19)
C23 C22 H22 118.6(16)
C21 C22 C23 120.08(18)
C21 C22 H22 121.3(16)
C18 C17 C16 119.99(19)
C18 C17 H17 120.5(14)
C16 C17 H17 119.5(14)
C20 C21 H21 119.7(15)
C22 C21 C20 120.3(2)
C22 C21 H21 120.0(15)
C9 C10 H10A 110.9(14)
C9 C10 H10B 110.4(15)
C9 C10 H10C 108.3(15)
H10A C10 H10B 107(2)
H10A C10 H10C 111(2)
H10B C10 H10C 110(2)

loop_
_geom_bond_atom_site_label_1
_geom_bond_atom_site_label_2
_geom_bond_distance
F1 C4 1.368(2)
O2 C12 1.437(2)
O2 H2 0.86(4)
O1 C1 1.353(2)
O1 H1 1.05(3)
N1 C7 1.272(2)
N1 C8 1.456(2)
C18 C13 1.398(3)
C18 C17 1.384(3)
C18 H18 0.95(3)
C7 C6 1.465(3)
C7 H7 0.99(2)
C1 C6 1.406(3)
C1 C2 1.398(3)
C6 C5 1.400(3)
C4 C5 1.374(3)
C4 C3 1.380(3)
C24 C19 1.394(3)
C24 C23 1.392(3)
C24 H24 0.97(3)
C5 H5 0.98(3)
C13 C12 1.532(3)
C13 C14 1.394(3)
C12 C19 1.531(2)
C12 C8 1.558(2)
C19 C20 1.388(3)
C8 C9 1.560(2)
C8 H8 0.99(2)
C14 C15 1.392(3)
C14 H14 0.94(2)
C3 C2 1.380(3)
C3 H3 0.95(3)
C9 C11 1.531(3)
C9 C10 1.525(3)
C9 H9 1.01(2)
C15 C16 1.383(3)
C15 H15 0.96(2)
C23 C22 1.382(3)
C23 H23 1.00(3)
C20 C21 1.394(3)
C20 H20 0.95(3)
C2 H2A 0.97(2)
C16 C17 1.389(3)
C16 H16 0.97(2)
C11 H11A 0.96(3)
C11 H11B 0.98(2)
C11 H11C 0.98(3)
C22 C21 1.380(3)
C22 H22 0.98(3)
C17 H17 0.98(2)
C21 H21 0.96(3)
C10 H10A 1.00(3)
C10 H10B 0.99(3)
C10 H10C 1.02(3)
